data_7157601
loop_
_publ_author_name
'Cheng, Bin'
'Li, Hui'
'Duan, Shengguo'
'Zhang, Xinping'
'He, Yixuan'
'Li, Yuntong'
'Li, Yun'
'Wang, Taimin'
'Zhai, Hongbin'

_publ_section_title
;
 Synthesis of indolizines from pyridinium 1,4-zwitterionic thiolates and
 propiolic acid derivatives via a formal [4 + 1] pathway.
;
_journal_issue 32
_journal_name_full 'Organic &amp; biomolecular chemistry'
_journal_page_first 6253
_journal_page_last 6257
_journal_paper_doi 10.1039/d0ob01398f
_journal_volume 18
_journal_year 2020
_chemical_formula_moiety 'C16 H17 N O6'
_chemical_formula_sum 'C16 H17 N O6'
_chemical_formula_weight 319.30
_space_group_crystal_system monoclinic
_space_group_IT_number 14
_space_group_name_Hall '-P 2ybc'
_space_group_name_H-M_alt 'P 1 21/c 1'
_atom_sites_solution_hydrogens geom
_atom_sites_solution_primary direct
_audit_creation_date 2019-11-25
_audit_creation_method
;
Olex2 1.2
(compiled 2018.05.29 svn.r3508 for OlexSys, GUI svn.r5506)
;
_audit_update_record
;
2019-12-05 deposited with the CCDC.	2020-07-23 downloaded from the CCDC.
;
_cell_angle_alpha 90
_cell_angle_beta 110.614(7)
_cell_angle_gamma 90
_cell_formula_units_Z 4
_cell_length_a 19.975(8)
_cell_length_b 4.999(2)
_cell_length_c 17.260(7)
_cell_measurement_reflns_used 1251
_cell_measurement_temperature 296(2)
_cell_measurement_theta_max 20.42
_cell_measurement_theta_min 2.32
_cell_volume 1613.1(11)
_computing_cell_refinement 'SAINT v7.68A (Bruker, 2009)'
_computing_data_reduction 'SAINT v7.68A (Bruker, 2009)'
_computing_molecular_graphics 'Olex2 (Dolomanov et al., 2009)'
_computing_publication_material 'Olex2 (Dolomanov et al., 2009)'
_computing_structure_refinement 'ShelXL (Sheldrick, 2015)'
_computing_structure_solution 'ShelXS (Sheldrick, 2008)'
_diffrn_ambient_temperature 296.15
_diffrn_measured_fraction_theta_full 0.994
_diffrn_measured_fraction_theta_max 0.994
_diffrn_measurement_device_type 'Bruker APEX-II CCD'
_diffrn_measurement_method '\f and \w scans'
_diffrn_radiation_monochromator graphite
_diffrn_radiation_type MoK\a
_diffrn_radiation_wavelength 0.71073
_diffrn_reflns_av_R_equivalents 0.0421
_diffrn_reflns_av_unetI/netI 0.0523
_diffrn_reflns_Laue_measured_fraction_full 0.994
_diffrn_reflns_Laue_measured_fraction_max 0.994
_diffrn_reflns_limit_h_max 15
_diffrn_reflns_limit_h_min -23
_diffrn_reflns_limit_k_max 5
_diffrn_reflns_limit_k_min -5
_diffrn_reflns_limit_l_max 20
_diffrn_reflns_limit_l_min -20
_diffrn_reflns_number 7458
_diffrn_reflns_point_group_measured_fraction_full 0.994
_diffrn_reflns_point_group_measured_fraction_max 0.994
_diffrn_reflns_theta_full 25.021
_diffrn_reflns_theta_max 25.021
_diffrn_reflns_theta_min 1.089
_diffrn_standards_number 0
_exptl_absorpt_coefficient_mu 0.101
_exptl_absorpt_correction_T_max 0.7452
_exptl_absorpt_correction_T_min 0.5216
_exptl_absorpt_correction_type multi-scan
_exptl_absorpt_process_details
;
SADABS-2008/1 (Bruker,2008) was used for absorption correction.
wR2(int) was 0.1176 before and 0.0458 after correction.
The Ratio of minimum to maximum transmission is 0.6999.
The \l/2 correction factor is 0.0015.
;
_exptl_crystal_colour 'clear light colourless'
_exptl_crystal_colour_lustre clear
_exptl_crystal_colour_modifier light
_exptl_crystal_colour_primary colourless
_exptl_crystal_density_diffrn 1.315
_exptl_crystal_description block
_exptl_crystal_F_000 672
_exptl_crystal_size_max 0.26
_exptl_crystal_size_mid 0.24
_exptl_crystal_size_min 0.21
_refine_diff_density_max 0.285
_refine_diff_density_min -0.259
_refine_diff_density_rms 0.053
_refine_ls_extinction_method none
_refine_ls_goodness_of_fit_ref 0.996
_refine_ls_hydrogen_treatment constr
_refine_ls_matrix_type full
_refine_ls_number_parameters 211
_refine_ls_number_reflns 2819
_refine_ls_number_restraints 0
_refine_ls_restrained_S_all 0.996
_refine_ls_R_factor_all 0.1179
_refine_ls_R_factor_gt 0.0609
_refine_ls_shift/su_max 0.000
_refine_ls_shift/su_mean 0.000
_refine_ls_structure_factor_coef Fsqd
_refine_ls_weighting_details 'w=1/[\s^2^(Fo^2^)+(0.1250P)^2^] where P=(Fo^2^+2Fc^2^)/3'
_refine_ls_weighting_scheme calc
_refine_ls_wR_factor_gt 0.1694
_refine_ls_wR_factor_ref 0.2168
_reflns_Friedel_coverage 0.000
_reflns_number_gt 1493
_reflns_number_total 2819
_reflns_threshold_expression 'I > 2\s(I)'
_cod_data_source_file d0ob01398f2.cif
_cod_data_source_block 1
_cod_depositor_comments 'Adding full bibliography for 7157601.cif.'
_cod_original_cell_volume 1613.3(12)
_cod_database_code 7157601
_shelx_shelxl_version_number 2018/3
_shelx_space_group_comment
;
The symmetry employed for this shelxl refinement is uniquely defined
by the following loop, which should always be used as a source of
symmetry information in preference to the above space-group names.
They are only intended as comments.
;
_olex2_refinement_description
;
1. Fixed Uiso
 At 1.2 times of:
  All C(H) groups, All C(H,H) groups
 At 1.5 times of:
  All C(H,H,H) groups
2.a Secondary CH2 refined with riding coordinates:
 C13(H13A,H13B), C15(H15A,H15B)
2.b Aromatic/amide H refined with riding coordinates:
 C1(H1), C2(H2), C3(H3), C4(H4)
2.c Idealised Me refined as rotating group:
 C10(H10A,H10B,H10C), C12(H12A,H12B,H12C), C16(H16A,H16B,H16C)
;
_olex2_submission_special_instructions 'No special instructions were received'

loop_
_space_group_symop_operation_xyz
'x, y, z'
'-x, y+1/2, -z+1/2'
'-x, -y, -z'
'x, -y-1/2, z-1/2'

loop_
_atom_site_label
_atom_site_type_symbol
_atom_site_fract_x
_atom_site_fract_y
_atom_site_fract_z
_atom_site_U_iso_or_equiv
_atom_site_adp_type
_atom_site_occupancy
_atom_site_site_symmetry_order
_atom_site_calc_flag
_atom_site_refinement_flags_posn
_atom_site_refinement_flags_adp
_atom_site_refinement_flags_occupancy
_atom_site_disorder_assembly
_atom_site_disorder_group
O1 O 0.38614(14) 0.0598(5) 0.70511(13) 0.0869(8) Uani 1 1 d . . . . .
O2 O 0.39085(13) -0.1850(5) 0.59853(14) 0.0805(8) Uani 1 1 d . . . . .
O3 O 0.39457(15) 0.0343(6) 0.45174(15) 0.0982(9) Uani 1 1 d . . . . .
O4 O 0.28742(17) -0.0778(7) 0.36360(16) 0.1118(11) Uani 1 1 d . . . . .
O5 O 0.10790(15) 0.0908(6) 0.35132(15) 0.1004(10) Uani 1 1 d . . . . .
O6 O 0.10661(12) 0.2924(5) 0.23557(12) 0.0755(8) Uani 1 1 d . . . . .
N1 N 0.27113(14) 0.3646(6) 0.58655(14) 0.0599(7) Uani 1 1 d . . . . .
C1 C 0.2680(2) 0.4429(8) 0.66240(19) 0.0740(11) Uani 1 1 d . . . . .
H1 H 0.297417 0.361556 0.710882 0.089 Uiso 1 1 calc R . . . .
C2 C 0.2223(2) 0.6361(9) 0.6657(2) 0.0861(12) Uani 1 1 d . . . . .
H2 H 0.220530 0.686975 0.716747 0.103 Uiso 1 1 calc R . . . .
C3 C 0.1769(2) 0.7636(9) 0.5933(3) 0.0864(12) Uani 1 1 d . . . . .
H3 H 0.146814 0.901326 0.596834 0.104 Uiso 1 1 calc R . . . .
C4 C 0.17762(19) 0.6835(8) 0.5185(2) 0.0756(10) Uani 1 1 d . . . . .
H4 H 0.147159 0.764158 0.470482 0.091 Uiso 1 1 calc R . . . .
C5 C 0.22446(17) 0.4778(7) 0.51324(18) 0.0597(9) Uani 1 1 d . . . . .
C6 C 0.23758(17) 0.3599(7) 0.44718(18) 0.0601(9) Uani 1 1 d . . . . .
C7 C 0.29376(17) 0.1793(7) 0.48068(17) 0.0582(8) Uani 1 1 d . . . . .
C8 C 0.31444(17) 0.1791(7) 0.56727(17) 0.0578(9) Uani 1 1 d . . . . .
C9 C 0.36634(18) 0.0177(8) 0.6312(2) 0.0667(10) Uani 1 1 d . . . . .
C10 C 0.4478(2) -0.3403(9) 0.6561(3) 0.0997(14) Uani 1 1 d . . . . .
H10A H 0.461036 -0.482399 0.626997 0.149 Uiso 1 1 calc GR . . . .
H10B H 0.431663 -0.414452 0.697793 0.149 Uiso 1 1 calc GR . . . .
H10C H 0.488371 -0.227088 0.681770 0.149 Uiso 1 1 calc GR . . . .
C11 C 0.3243(2) 0.0270(8) 0.4274(2) 0.0728(10) Uani 1 1 d . . . . .
C12 C 0.4250(3) -0.1424(14) 0.4038(3) 0.145(2) Uani 1 1 d . . . . .
H12A H 0.422905 -0.053908 0.353677 0.218 Uiso 1 1 calc GR . . . .
H12B H 0.397926 -0.305386 0.390527 0.218 Uiso 1 1 calc GR . . . .
H12C H 0.473861 -0.182515 0.436208 0.218 Uiso 1 1 calc GR . . . .
C13 C 0.19733(19) 0.4235(7) 0.35725(17) 0.0688(10) Uani 1 1 d . . . . .
H13A H 0.181274 0.607833 0.352941 0.083 Uiso 1 1 calc R . . . .
H13B H 0.229885 0.407575 0.327001 0.083 Uiso 1 1 calc R . . . .
C14 C 0.13366(18) 0.2464(7) 0.31697(19) 0.0639(9) Uani 1 1 d . . . . .
C15 C 0.0445(2) 0.1331(10) 0.1875(2) 0.0940(13) Uani 1 1 d . . . . .
H15A H 0.005056 0.165669 0.206643 0.113 Uiso 1 1 calc R . . . .
H15B H 0.056196 -0.055849 0.193907 0.113 Uiso 1 1 calc R . . . .
C16 C 0.0243(2) 0.2110(12) 0.0999(2) 0.1184(18) Uani 1 1 d . . . . .
H16A H -0.017260 0.111952 0.067330 0.178 Uiso 1 1 calc GR . . . .
H16B H 0.063092 0.172934 0.081044 0.178 Uiso 1 1 calc GR . . . .
H16C H 0.013814 0.398946 0.094352 0.178 Uiso 1 1 calc GR . . . .

loop_
_atom_site_aniso_label
_atom_site_aniso_U_11
_atom_site_aniso_U_22
_atom_site_aniso_U_33
_atom_site_aniso_U_23
_atom_site_aniso_U_13
_atom_site_aniso_U_12
O1 0.0938(19) 0.100(2) 0.0430(13) 0.0091(13) -0.0055(12) -0.0013(15)
O2 0.0786(17) 0.0798(18) 0.0660(15) 0.0092(13) 0.0041(13) 0.0081(14)
O3 0.079(2) 0.140(3) 0.0718(17) -0.0193(16) 0.0227(15) -0.0088(18)
O4 0.112(2) 0.140(3) 0.0819(19) -0.0429(19) 0.0315(18) -0.043(2)
O5 0.0847(19) 0.122(2) 0.0698(16) 0.0298(17) -0.0039(14) -0.0366(18)
O6 0.0693(15) 0.0980(19) 0.0428(13) -0.0011(12) -0.0008(11) -0.0137(13)
N1 0.0568(16) 0.0769(19) 0.0380(13) 0.0031(13) 0.0067(12) -0.0116(15)
C1 0.077(2) 0.098(3) 0.0426(18) 0.0000(18) 0.0152(17) -0.014(2)
C2 0.088(3) 0.109(3) 0.069(2) -0.009(2) 0.037(2) -0.003(3)
C3 0.082(3) 0.090(3) 0.089(3) 0.004(2) 0.033(2) 0.005(2)
C4 0.064(2) 0.085(3) 0.070(2) 0.010(2) 0.0138(18) -0.006(2)
C5 0.0515(19) 0.072(2) 0.0462(18) 0.0076(16) 0.0059(15) -0.0088(17)
C6 0.058(2) 0.071(2) 0.0409(17) 0.0062(15) 0.0045(15) -0.0156(18)
C7 0.0573(19) 0.068(2) 0.0408(17) -0.0004(15) 0.0072(14) -0.0121(17)
C8 0.0542(19) 0.069(2) 0.0383(16) 0.0050(15) 0.0013(14) -0.0091(17)
C9 0.063(2) 0.073(3) 0.051(2) 0.0091(18) 0.0050(17) -0.0139(19)
C10 0.081(3) 0.090(3) 0.101(3) 0.022(2) -0.003(2) 0.015(2)
C11 0.073(3) 0.091(3) 0.0452(19) 0.0032(18) 0.0090(18) -0.018(2)
C12 0.123(4) 0.204(6) 0.125(4) -0.043(4) 0.065(4) 0.016(4)
C13 0.068(2) 0.080(3) 0.0434(17) 0.0096(16) 0.0014(15) -0.0098(19)
C14 0.059(2) 0.073(2) 0.0465(18) 0.0068(16) 0.0024(16) -0.0002(18)
C15 0.069(3) 0.125(4) 0.065(2) -0.019(2) -0.0040(19) -0.016(2)
C16 0.084(3) 0.194(5) 0.056(2) -0.035(3) -0.002(2) -0.003(3)

loop_
_atom_type_symbol
_atom_type_description
_atom_type_scat_dispersion_real
_atom_type_scat_dispersion_imag
_atom_type_scat_source
C C 0.0033 0.0016 'International Tables Vol C Tables 4.2.6.8 and 6.1.1.4'
H H 0.0000 0.0000 'International Tables Vol C Tables 4.2.6.8 and 6.1.1.4'
N N 0.0061 0.0033 'International Tables Vol C Tables 4.2.6.8 and 6.1.1.4'
O O 0.0106 0.0060 'International Tables Vol C Tables 4.2.6.8 and 6.1.1.4'

loop_
_geom_angle_atom_site_label_1
_geom_angle_atom_site_label_2
_geom_angle_atom_site_label_3
_geom_angle
_geom_angle_site_symmetry_1
_geom_angle_site_symmetry_3
_geom_angle_publ_flag
C9 O2 C10 115.8(3) . . ?
C11 O3 C12 114.0(3) . . ?
C14 O6 C15 116.9(3) . . ?
C1 N1 C5 120.1(3) . . ?
C8 N1 C1 130.8(3) . . ?
C8 N1 C5 109.1(2) . . ?
N1 C1 H1 120.0 . . ?
C2 C1 N1 119.9(3) . . ?
C2 C1 H1 120.0 . . ?
C1 C2 H2 119.3 . . ?
C1 C2 C3 121.4(4) . . ?
C3 C2 H2 119.3 . . ?
C2 C3 H3 120.3 . . ?
C4 C3 C2 119.4(4) . . ?
C4 C3 H3 120.3 . . ?
C3 C4 H4 119.8 . . ?
C3 C4 C5 120.3(3) . . ?
C5 C4 H4 119.8 . . ?
N1 C5 C4 118.7(3) . . ?
C6 C5 N1 108.2(3) . . ?
C6 C5 C4 133.0(3) . . ?
C5 C6 C7 106.9(3) . . ?
C5 C6 C13 124.7(3) . . ?
C7 C6 C13 128.4(3) . . ?
C6 C7 C8 109.5(3) . . ?
C6 C7 C11 121.4(3) . . ?
C8 C7 C11 129.1(3) . . ?
N1 C8 C7 106.3(3) . . ?
N1 C8 C9 121.7(3) . . ?
C7 C8 C9 131.9(3) . . ?
O1 C9 O2 122.9(3) . . ?
O1 C9 C8 125.4(4) . . ?
O2 C9 C8 111.7(3) . . ?
O2 C10 H10A 109.5 . . ?
O2 C10 H10B 109.5 . . ?
O2 C10 H10C 109.5 . . ?
H10A C10 H10B 109.5 . . ?
H10A C10 H10C 109.5 . . ?
H10B C10 H10C 109.5 . . ?
O3 C11 C7 114.4(3) . . ?
O4 C11 O3 122.8(4) . . ?
O4 C11 C7 122.5(4) . . ?
O3 C12 H12A 109.5 . . ?
O3 C12 H12B 109.5 . . ?
O3 C12 H12C 109.5 . . ?
H12A C12 H12B 109.5 . . ?
H12A C12 H12C 109.5 . . ?
H12B C12 H12C 109.5 . . ?
C6 C13 H13A 108.7 . . ?
C6 C13 H13B 108.7 . . ?
H13A C13 H13B 107.6 . . ?
C14 C13 C6 114.1(3) . . ?
C14 C13 H13A 108.7 . . ?
C14 C13 H13B 108.7 . . ?
O5 C14 O6 123.2(3) . . ?
O5 C14 C13 126.4(3) . . ?
O6 C14 C13 110.4(3) . . ?
O6 C15 H15A 110.1 . . ?
O6 C15 H15B 110.1 . . ?
O6 C15 C16 108.1(4) . . ?
H15A C15 H15B 108.4 . . ?
C16 C15 H15A 110.1 . . ?
C16 C15 H15B 110.1 . . ?
C15 C16 H16A 109.5 . . ?
C15 C16 H16B 109.5 . . ?
C15 C16 H16C 109.5 . . ?
H16A C16 H16B 109.5 . . ?
H16A C16 H16C 109.5 . . ?
H16B C16 H16C 109.5 . . ?

loop_
_geom_bond_atom_site_label_1
_geom_bond_atom_site_label_2
_geom_bond_distance
_geom_bond_site_symmetry_2
_geom_bond_publ_flag
O1 C9 1.214(4) . ?
O2 C9 1.334(4) . ?
O2 C10 1.444(4) . ?
O3 C11 1.317(4) . ?
O3 C12 1.479(5) . ?
O4 C11 1.207(4) . ?
O5 C14 1.198(4) . ?
O6 C14 1.336(4) . ?
O6 C15 1.462(4) . ?
N1 C1 1.389(4) . ?
N1 C5 1.400(4) . ?
N1 C8 1.386(4) . ?
C1 H1 0.9300 . ?
C1 C2 1.344(5) . ?
C2 H2 0.9300 . ?
C2 C3 1.411(6) . ?
C3 H3 0.9300 . ?
C3 C4 1.356(5) . ?
C4 H4 0.9300 . ?
C4 C5 1.415(5) . ?
C5 C6 1.388(4) . ?
C6 C7 1.397(5) . ?
C6 C13 1.509(4) . ?
C7 C8 1.403(4) . ?
C7 C11 1.481(5) . ?
C8 C9 1.462(4) . ?
C10 H10A 0.9600 . ?
C10 H10B 0.9600 . ?
C10 H10C 0.9600 . ?
C12 H12A 0.9600 . ?
C12 H12B 0.9600 . ?
C12 H12C 0.9600 . ?
C13 H13A 0.9700 . ?
C13 H13B 0.9700 . ?
C13 C14 1.504(5) . ?
C15 H15A 0.9700 . ?
C15 H15B 0.9700 . ?
C15 C16 1.472(5) . ?
C16 H16A 0.9600 . ?
C16 H16B 0.9600 . ?
C16 H16C 0.9600 . ?

loop_
_geom_torsion_atom_site_label_1
_geom_torsion_atom_site_label_2
_geom_torsion_atom_site_label_3
_geom_torsion_atom_site_label_4
_geom_torsion
_geom_torsion_site_symmetry_1
_geom_torsion_site_symmetry_2
_geom_torsion_site_symmetry_3
_geom_torsion_site_symmetry_4
_geom_torsion_publ_flag
N1 C1 C2 C3 -0.1(6) . . . . ?
N1 C5 C6 C7 -1.5(4) . . . . ?
N1 C5 C6 C13 178.8(3) . . . . ?
N1 C8 C9 O1 -14.2(5) . . . . ?
N1 C8 C9 O2 166.4(3) . . . . ?
C1 N1 C5 C4 3.9(4) . . . . ?
C1 N1 C5 C6 -178.4(3) . . . . ?
C1 N1 C8 C7 179.2(3) . . . . ?
C1 N1 C8 C9 2.4(5) . . . . ?
C1 C2 C3 C4 2.2(6) . . . . ?
C2 C3 C4 C5 -1.3(6) . . . . ?
C3 C4 C5 N1 -1.7(5) . . . . ?
C3 C4 C5 C6 -178.8(4) . . . . ?
C4 C5 C6 C7 175.8(3) . . . . ?
C4 C5 C6 C13 -3.9(6) . . . . ?
C5 N1 C1 C2 -3.0(5) . . . . ?
C5 N1 C8 C7 0.0(3) . . . . ?
C5 N1 C8 C9 -176.8(3) . . . . ?
C5 C6 C7 C8 1.5(4) . . . . ?
C5 C6 C7 C11 -176.9(3) . . . . ?
C5 C6 C13 C14 -91.8(4) . . . . ?
C6 C7 C8 N1 -0.9(4) . . . . ?
C6 C7 C8 C9 175.4(3) . . . . ?
C6 C7 C11 O3 131.0(3) . . . . ?
C6 C7 C11 O4 -43.7(5) . . . . ?
C6 C13 C14 O5 10.3(6) . . . . ?
C6 C13 C14 O6 -172.1(3) . . . . ?
C7 C6 C13 C14 88.6(4) . . . . ?
C7 C8 C9 O1 169.9(3) . . . . ?
C7 C8 C9 O2 -9.4(5) . . . . ?
C8 N1 C1 C2 177.8(3) . . . . ?
C8 N1 C5 C4 -176.8(3) . . . . ?
C8 N1 C5 C6 1.0(3) . . . . ?
C8 C7 C11 O3 -47.1(5) . . . . ?
C8 C7 C11 O4 138.2(4) . . . . ?
C10 O2 C9 O1 -5.4(5) . . . . ?
C10 O2 C9 C8 174.0(3) . . . . ?
C11 C7 C8 N1 177.3(3) . . . . ?
C11 C7 C8 C9 -6.4(6) . . . . ?
C12 O3 C11 O4 -11.8(6) . . . . ?
C12 O3 C11 C7 173.5(4) . . . . ?
C13 C6 C7 C8 -178.8(3) . . . . ?
C13 C6 C7 C11 2.8(5) . . . . ?
C14 O6 C15 C16 -178.9(4) . . . . ?
C15 O6 C14 O5 -2.8(5) . . . . ?
C15 O6 C14 C13 179.5(3) . . . . ?
